data_7214718
loop_
_publ_author_name
'Mirzaei, M.'
'Eshtiagh-Hosseini, H.'
'Chahkandi, M.'
'Alfi, N.'
'Shokrollahi, A.'
'Shokrollahi, N.'
'Janiak, A.'

_publ_section_title
;
 Comprehensive studies of non-covalent interactions within four new Cu(ii)
 supramolecules
;
_journal_issue 24
_journal_name_full CrystEngComm
_journal_page_first 8468
_journal_paper_doi 10.1039/c2ce26442k
_journal_volume 14
_journal_year 2012
_chemical_formula_moiety 'C22 H20 Cu N6 O6'
_chemical_formula_sum 'C22 H20 Cu N6 O6'
_chemical_formula_weight 527.98
_chemical_name_systematic
;
?
;
_space_group_IT_number 14
_symmetry_cell_setting monoclinic
_symmetry_space_group_name_Hall '-P 2yn'
_symmetry_space_group_name_H-M 'P 1 21/n 1'
_atom_sites_solution_hydrogens geom
_atom_sites_solution_primary direct
_atom_sites_solution_secondary difmap
_audit_creation_method SHELXL-97
_cell_angle_alpha 90.00
_cell_angle_beta 97.815(3)
_cell_angle_gamma 90.00
_cell_formula_units_Z 4
_cell_length_a 9.9258(2)
_cell_length_b 12.0698(3)
_cell_length_c 20.1039(6)
_cell_measurement_reflns_used 4909
_cell_measurement_temperature 294.0(1)
_cell_measurement_theta_max 28.91
_cell_measurement_theta_min 2.96?
_cell_volume 2386.13(11)
_computing_cell_refinement
;
CrysAlisPro, Agilent Technologies,
Version 1.171.35.4
;
_computing_data_collection
;
CrysAlisPro, Agilent Technologies,
Version 1.171.35.4
;
_computing_data_reduction
;
CrysAlisPro, Agilent Technologies,
Version 1.171.35.4
;
_computing_structure_refinement 'SHELXL-97 (Sheldrick, 1997)'
_computing_structure_solution 'SHELXS-97 (Sheldrick, 1990)'
_diffrn_ambient_temperature 294.0(1)
_diffrn_detector_area_resol_mean 16.1544
_diffrn_measured_fraction_theta_full 0.999
_diffrn_measured_fraction_theta_max 0.891
_diffrn_measurement_device_type 'Xcalibur, Eos'
_diffrn_measurement_method '\w scans'
_diffrn_radiation_monochromator graphite
_diffrn_radiation_source 'Enhance (Mo) X-ray Source'
_diffrn_radiation_type MoK\a
_diffrn_radiation_wavelength 0.71073
_diffrn_reflns_av_R_equivalents 0.0412
_diffrn_reflns_av_sigmaI/netI 0.0562
_diffrn_reflns_limit_h_max 13
_diffrn_reflns_limit_h_min -11
_diffrn_reflns_limit_k_max 16
_diffrn_reflns_limit_k_min -16
_diffrn_reflns_limit_l_max 17
_diffrn_reflns_limit_l_min -26
_diffrn_reflns_number 19534
_diffrn_reflns_theta_full 26.00
_diffrn_reflns_theta_max 28.91
_diffrn_reflns_theta_min 2.96
_diffrn_standards_interval_count 4
_diffrn_standards_interval_time '60 min'
_diffrn_standards_number 20051
_exptl_absorpt_coefficient_mu 0.965
_exptl_absorpt_correction_T_max 1.000
_exptl_absorpt_correction_T_min 0.935
_exptl_absorpt_correction_type multi-scan
_exptl_absorpt_process_details
;
CrysAlisPro, Agilent Technologies,
Version 1.171.35.4
Empirical absorption correction using spherical harmonics,
implemented in SCALE3 ABSPACK scaling algorithm.
;
_exptl_crystal_colour purple
_exptl_crystal_density_diffrn 1.470
_exptl_crystal_density_method 'not measured'
_exptl_crystal_description plate
_exptl_crystal_F_000 1084
_exptl_crystal_size_max 0.38
_exptl_crystal_size_mid 0.30
_exptl_crystal_size_min 0.07
_refine_diff_density_max 0.592
_refine_diff_density_min -0.378
_refine_diff_density_rms 0.059
_refine_ls_extinction_method none
_refine_ls_goodness_of_fit_ref 1.031
_refine_ls_hydrogen_treatment constr
_refine_ls_matrix_type full
_refine_ls_number_parameters 316
_refine_ls_number_reflns 5614
_refine_ls_number_restraints 0
_refine_ls_restrained_S_all 1.031
_refine_ls_R_factor_all 0.0919
_refine_ls_R_factor_gt 0.0508
_refine_ls_shift/su_max 0.001
_refine_ls_shift/su_mean 0.000
_refine_ls_structure_factor_coef Fsqd
_refine_ls_weighting_details 'calc w=1/[\s^2^(Fo^2^)+(0.0419P)^2^+0.8454P] where P=(Fo^2^+2Fc^2^)/3'
_refine_ls_weighting_scheme calc
_refine_ls_wR_factor_gt 0.0960
_refine_ls_wR_factor_ref 0.1092
_reflns_number_gt 3757
_reflns_number_total 5614
_reflns_threshold_expression >2sigma(I)
_cod_data_source_file c2ce26442k.txt
_cod_data_source_block z2
_cod_depositor_comments
;
The following automatic conversions were performed:

'_refine_ls_hydrogen_treatment' value 'CONSTR' changed to 'constr'
according to
/usr/data/users/saulius/automatic-downloads/retrospective/RSC/lib/dictionaries/cif_core.dic
dictionary named 'cif_core.dic' version 2.4.2 from 2011-04-26.

Automatic conversion script
Id: cif_fix_values 2281 2013-09-26 08:29:07Z andrius 
;
_cod_original_cell_volume 2386.13(10)
_cod_original_sg_symbol_H-M 'P 21/n'
_cod_database_code 7214718

loop_
_symmetry_equiv_pos_as_xyz
'x, y, z'
'-x+1/2, y+1/2, -z+1/2'
'-x, -y, -z'
'x-1/2, -y-1/2, z-1/2'

loop_
_atom_site_label
_atom_site_type_symbol
_atom_site_fract_x
_atom_site_fract_y
_atom_site_fract_z
_atom_site_U_iso_or_equiv
_atom_site_adp_type
_atom_site_occupancy
_atom_site_symmetry_multiplicity
_atom_site_calc_flag
_atom_site_refinement_flags
Cu1 Cu 0.68146(3) 0.18304(3) 0.645879(17) 0.03490(12) Uani 1 1 d .
O1 O 0.64434(18) 0.10859(17) 0.72869(10) 0.0415(5) Uani 1 1 d .
O2 O 0.7853(2) 0.24533(18) 0.76133(11) 0.0524(6) Uani 1 1 d .
C1 C 0.7178(3) 0.1653(2) 0.77516(15) 0.0376(7) Uani 1 1 d .
C2 C 0.7158(3) 0.1276(2) 0.84500(14) 0.0363(6) Uani 1 1 d .
O3 O 0.5473(2) -0.01396(18) 0.81365(12) 0.0583(6) Uani 1 1 d .
H3 H 0.5677 0.0244 0.7727 0.076 Uiso 1 1 d R
C3 C 0.6308(3) 0.0419(2) 0.86068(16) 0.0430(7) Uani 1 1 d .
C4 C 0.6311(4) 0.0122(3) 0.92711(19) 0.0692(11) Uani 1 1 d .
H4 H 0.5744 -0.0444 0.9380 0.083 Uiso 1 1 calc R
C5 C 0.7135(5) 0.0650(4) 0.9765(2) 0.0925(15) Uani 1 1 d .
H5 H 0.7126 0.0443 1.0210 0.111 Uiso 1 1 calc R
C6 C 0.7982(5) 0.1487(4) 0.9616(2) 0.0889(14) Uani 1 1 d .
H6 H 0.8547 0.1842 0.9957 0.107 Uiso 1 1 calc R
C7 C 0.7987(4) 0.1791(3) 0.89694(17) 0.0576(9) Uani 1 1 d .
H7 H 0.8562 0.2359 0.8871 0.069 Uiso 1 1 calc R
O11 O 0.71829(19) 0.25003(16) 0.56205(10) 0.0408(5) Uani 1 1 d .
O12 O 0.5770(2) 0.11400(17) 0.52720(10) 0.0481(5) Uani 1 1 d .
C11 C 0.6563(3) 0.1905(2) 0.51551(15) 0.0357(6) Uani 1 1 d .
C12 C 0.6803(3) 0.2133(2) 0.44570(14) 0.0320(6) Uani 1 1 d .
O13 O 0.51180(19) 0.07993(16) 0.40063(10) 0.0462(5) Uani 1 1 d .
H13 H 0.5094 0.0813 0.4501 0.060 Uiso 1 1 d R
C13 C 0.6061(3) 0.1578(2) 0.39189(15) 0.0367(7) Uani 1 1 d .
C14 C 0.6276(3) 0.1828(3) 0.32694(16) 0.0522(8) Uani 1 1 d .
H14 H 0.5757 0.1485 0.2907 0.063 Uiso 1 1 calc R
C15 C 0.7256(4) 0.2582(3) 0.31599(17) 0.0557(9) Uani 1 1 d .
H15 H 0.7392 0.2747 0.2722 0.067 Uiso 1 1 calc R
C16 C 0.8041(3) 0.3100(3) 0.36872(17) 0.0497(8) Uani 1 1 d .
H16 H 0.8723 0.3592 0.3608 0.060 Uiso 1 1 calc R
C17 C 0.7805(3) 0.2880(2) 0.43300(15) 0.0391(7) Uani 1 1 d .
H17 H 0.8323 0.3236 0.4687 0.047 Uiso 1 1 calc R
N21 N 0.8449(2) 0.08774(19) 0.64260(12) 0.0388(6) Uani 1 1 d .
N22 N 0.9947(2) 0.2351(2) 0.65463(14) 0.0521(7) Uani 1 1 d .
H22A H 1.0777 0.2569 0.6609 0.063 Uiso 1 1 d R
H22B H 0.9306 0.2686 0.6810 0.063 Uiso 1 1 d R
C22 C 0.9709(3) 0.1292(2) 0.64089(15) 0.0398(7) Uani 1 1 d .
N23 N 1.0747(2) 0.0692(2) 0.62448(17) 0.0644(9) Uani 1 1 d .
C24 C 1.0505(4) -0.0365(3) 0.6117(3) 0.1030(18) Uani 1 1 d .
H24 H 1.1204 -0.0797 0.5991 0.124 Uiso 1 1 calc R
C25 C 0.9268(4) -0.0866(3) 0.6160(3) 0.1011(18) Uani 1 1 d .
H25 H 0.9131 -0.1621 0.6085 0.121 Uiso 1 1 calc R
C26 C 0.8270(3) -0.0196(3) 0.6316(2) 0.0650(11) Uani 1 1 d .
H26 H 0.7421 -0.0502 0.6348 0.078 Uiso 1 1 calc R
N31 N 0.5231(2) 0.28376(19) 0.65021(12) 0.0378(6) Uani 1 1 d .
N32 N 0.3624(2) 0.1463(2) 0.63134(15) 0.0584(8) Uani 1 1 d .
H32A H 0.2755 0.1251 0.6308 0.070 Uiso 1 1 d R
H32B H 0.4198 0.0987 0.6116 0.070 Uiso 1 1 d R
C32 C 0.3924(3) 0.2505(2) 0.64600(14) 0.0366(7) Uani 1 1 d .
N33 N 0.2896(2) 0.3179(2) 0.65746(13) 0.0433(6) Uani 1 1 d .
C34 C 0.3205(3) 0.4213(3) 0.67196(19) 0.0578(9) Uani 1 1 d .
H34 H 0.2512 0.4687 0.6807 0.069 Uiso 1 1 calc R
C35 C 0.4502(4) 0.4640(3) 0.6750(2) 0.0756(13) Uani 1 1 d .
H35 H 0.4692 0.5383 0.6841 0.091 Uiso 1 1 calc R
C36 C 0.5486(3) 0.3904(3) 0.6637(2) 0.0602(10) Uani 1 1 d .
H36 H 0.6375 0.4157 0.6656 0.072 Uiso 1 1 calc R

loop_
_atom_site_aniso_label
_atom_site_aniso_U_11
_atom_site_aniso_U_22
_atom_site_aniso_U_33
_atom_site_aniso_U_23
_atom_site_aniso_U_13
_atom_site_aniso_U_12
Cu1 0.02207(17) 0.0455(2) 0.0383(2) 0.00109(17) 0.00854(13) -0.00178(15)
O1 0.0374(11) 0.0481(12) 0.0397(12) -0.0011(10) 0.0077(9) -0.0081(9)
O2 0.0518(13) 0.0532(14) 0.0539(14) 0.0039(11) 0.0132(11) -0.0162(11)
C1 0.0303(14) 0.0423(18) 0.0414(17) 0.0007(14) 0.0097(13) 0.0035(13)
C2 0.0340(15) 0.0357(16) 0.0391(17) 0.0021(13) 0.0054(13) 0.0074(13)
O3 0.0687(15) 0.0546(14) 0.0529(14) 0.0030(11) 0.0125(12) -0.0257(12)
C3 0.0462(17) 0.0386(17) 0.0456(19) 0.0053(15) 0.0110(15) 0.0053(14)
C4 0.085(3) 0.065(2) 0.057(3) 0.022(2) 0.008(2) -0.011(2)
C5 0.128(4) 0.100(4) 0.046(3) 0.019(2) -0.001(3) -0.020(3)
C6 0.108(4) 0.099(3) 0.051(3) 0.004(2) -0.019(2) -0.025(3)
C7 0.061(2) 0.060(2) 0.049(2) 0.0021(18) -0.0007(17) -0.0102(18)
O11 0.0364(11) 0.0493(13) 0.0376(12) -0.0011(10) 0.0084(9) -0.0078(9)
O12 0.0479(12) 0.0486(13) 0.0508(13) 0.0015(10) 0.0171(10) -0.0160(10)
C11 0.0295(14) 0.0368(16) 0.0416(17) 0.0034(14) 0.0080(13) 0.0024(12)
C12 0.0271(13) 0.0329(15) 0.0371(16) 0.0013(12) 0.0080(12) 0.0038(11)
O13 0.0400(11) 0.0476(13) 0.0503(13) -0.0040(10) 0.0035(10) -0.0127(9)
C13 0.0337(15) 0.0337(16) 0.0427(18) -0.0009(13) 0.0049(13) 0.0028(12)
C14 0.062(2) 0.056(2) 0.0371(18) -0.0051(16) 0.0002(16) -0.0056(18)
C15 0.071(2) 0.060(2) 0.039(2) 0.0050(17) 0.0173(18) -0.0017(19)
C16 0.0521(19) 0.0435(18) 0.058(2) 0.0055(16) 0.0222(17) -0.0067(15)
C17 0.0378(16) 0.0370(16) 0.0432(18) -0.0010(13) 0.0078(14) -0.0031(12)
N21 0.0242(11) 0.0421(15) 0.0506(16) 0.0009(12) 0.0068(11) -0.0029(10)
N22 0.0244(12) 0.0508(17) 0.083(2) -0.0261(15) 0.0120(13) -0.0065(11)
C22 0.0245(14) 0.0425(18) 0.053(2) -0.0007(15) 0.0056(13) 0.0012(12)
N23 0.0280(13) 0.0419(16) 0.127(3) -0.0133(17) 0.0253(15) -0.0015(12)
C24 0.043(2) 0.049(2) 0.224(6) -0.028(3) 0.041(3) 0.0059(18)
C25 0.046(2) 0.038(2) 0.223(6) -0.016(3) 0.033(3) -0.0059(17)
C26 0.0316(17) 0.047(2) 0.119(3) 0.003(2) 0.0172(19) -0.0041(15)
N31 0.0255(12) 0.0403(14) 0.0495(16) 0.0042(11) 0.0115(11) -0.0025(10)
N32 0.0269(13) 0.0482(17) 0.103(2) -0.0279(16) 0.0180(14) -0.0040(11)
C32 0.0267(14) 0.0451(18) 0.0392(17) 0.0018(14) 0.0089(13) 0.0003(12)
N33 0.0302(12) 0.0417(15) 0.0606(17) 0.0035(13) 0.0156(11) 0.0058(11)
C34 0.0429(19) 0.045(2) 0.089(3) 0.0088(18) 0.0233(18) 0.0116(15)
C35 0.056(2) 0.0341(19) 0.141(4) -0.004(2) 0.027(2) -0.0012(16)
C36 0.0369(17) 0.045(2) 0.101(3) 0.0046(19) 0.0205(18) -0.0099(15)

loop_
_atom_type_symbol
_atom_type_description
_atom_type_scat_dispersion_real
_atom_type_scat_dispersion_imag
_atom_type_scat_source
C C 0.0033 0.0016 'International Tables Vol C Tables 4.2.6.8 and 6.1.1.4'
H H 0.0000 0.0000 'International Tables Vol C Tables 4.2.6.8 and 6.1.1.4'
N N 0.0061 0.0033 'International Tables Vol C Tables 4.2.6.8 and 6.1.1.4'
O O 0.0106 0.0060 'International Tables Vol C Tables 4.2.6.8 and 6.1.1.4'
Cu Cu 0.3201 1.2651 'International Tables Vol C Tables 4.2.6.8 and 6.1.1.4'

loop_
_geom_angle_atom_site_label_1
_geom_angle_atom_site_label_2
_geom_angle_atom_site_label_3
_geom_angle
O11 Cu1 O1 177.38(8)
O11 Cu1 N21 87.80(9)
O1 Cu1 N21 90.64(9)
O11 Cu1 N31 91.52(9)
O1 Cu1 N31 90.12(9)
N21 Cu1 N31 177.61(9)
C1 O1 Cu1 102.48(17)
O2 C1 O1 121.4(3)
O2 C1 C2 122.3(3)
O1 C1 C2 116.2(3)
C7 C2 C3 118.5(3)
C7 C2 C1 119.6(3)
C3 C2 C1 121.9(3)
C3 O3 H3 100.0
O3 C3 C4 117.9(3)
O3 C3 C2 122.9(3)
C4 C3 C2 119.2(3)
C5 C4 C3 120.5(4)
C5 C4 H4 119.7
C3 C4 H4 119.7
C4 C5 C6 120.8(4)
C4 C5 H5 119.6
C6 C5 H5 119.6
C7 C6 C5 119.5(4)
C7 C6 H6 120.2
C5 C6 H6 120.2
C6 C7 C2 121.6(3)
C6 C7 H7 119.2
C2 C7 H7 119.2
C11 O11 Cu1 105.86(17)
O12 C11 O11 122.1(3)
O12 C11 C12 120.0(3)
O11 C11 C12 118.0(2)
C17 C12 C13 119.0(3)
C17 C12 C11 120.3(3)
C13 C12 C11 120.7(2)
C13 O13 H13 103.2
O13 C13 C14 118.2(3)
O13 C13 C12 122.3(3)
C14 C13 C12 119.6(3)
C15 C14 C13 120.0(3)
C15 C14 H14 120.0
C13 C14 H14 120.0
C14 C15 C16 121.1(3)
C14 C15 H15 119.4
C16 C15 H15 119.4
C17 C16 C15 119.1(3)
C17 C16 H16 120.4
C15 C16 H16 120.4
C16 C17 C12 121.1(3)
C16 C17 H17 119.4
C12 C17 H17 119.4
C26 N21 C22 117.5(2)
C26 N21 Cu1 118.63(19)
C22 N21 Cu1 123.09(19)
C22 N22 H22A 117.9
C22 N22 H22B 113.9
H22A N22 H22B 118.7
N22 C22 N23 117.0(3)
N22 C22 N21 119.5(3)
N23 C22 N21 123.5(3)
C24 N23 C22 116.6(3)
N23 C24 C25 123.5(3)
N23 C24 H24 118.3
C25 C24 H24 118.3
C26 C25 C24 116.0(3)
C26 C25 H25 122.0
C24 C25 H25 122.0
N21 C26 C25 122.8(3)
N21 C26 H26 118.6
C25 C26 H26 118.6
C36 N31 C32 117.0(2)
C36 N31 Cu1 117.90(19)
C32 N31 Cu1 124.88(19)
C32 N32 H32A 117.5
C32 N32 H32B 123.4
H32A N32 H32B 117.4
N32 C32 N33 117.4(2)
N32 C32 N31 118.9(2)
N33 C32 N31 123.6(3)
C34 N33 C32 116.9(2)
N33 C34 C35 123.7(3)
N33 C34 H34 118.1
C35 C34 H34 118.1
C36 C35 C34 115.8(3)
C36 C35 H35 122.1
C34 C35 H35 122.1
N31 C36 C35 122.9(3)
N31 C36 H36 118.5
C35 C36 H36 118.5

loop_
_geom_bond_atom_site_label_1
_geom_bond_atom_site_label_2
_geom_bond_distance
Cu1 O11 1.9482(19)
Cu1 O1 1.9701(19)
Cu1 N21 1.997(2)
Cu1 N31 1.998(2)
O1 C1 1.299(3)
O2 C1 1.229(3)
C1 C2 1.479(4)
C2 C7 1.386(4)
C2 C3 1.398(4)
O3 C3 1.349(4)
O3 H3 0.9889
C3 C4 1.382(4)
C4 C5 1.356(5)
C4 H4 0.9300
C5 C6 1.373(6)
C5 H5 0.9300
C6 C7 1.351(5)
C6 H6 0.9300
C7 H7 0.9300
O11 C11 1.270(3)
O12 C11 1.256(3)
C11 C12 1.481(4)
C12 C17 1.392(4)
C12 C13 1.394(4)
O13 C13 1.354(3)
O13 H13 0.9990
C13 C14 1.385(4)
C14 C15 1.371(4)
C14 H14 0.9300
C15 C16 1.377(4)
C15 H15 0.9300
C16 C17 1.370(4)
C16 H16 0.9300
C17 H17 0.9300
N21 C26 1.322(4)
N21 C22 1.353(3)
N22 C22 1.322(4)
N22 H22A 0.8575
N22 H22B 0.9702
C22 N23 1.337(4)
N23 C24 1.317(4)
C24 C25 1.382(5)
C24 H24 0.9300
C25 C26 1.348(5)
C25 H25 0.9300
C26 H26 0.9300
N31 C36 1.333(4)
N31 C32 1.350(3)
N32 C32 1.317(4)
N32 H32A 0.8984
N32 H32B 0.9344
C32 N33 1.349(3)
N33 C34 1.308(4)
C34 C35 1.381(5)
C34 H34 0.9300
C35 C36 1.361(5)
C35 H35 0.9300
C36 H36 0.9300

loop_
_geom_hbond_atom_site_label_D
_geom_hbond_atom_site_label_H
_geom_hbond_atom_site_label_A
_geom_hbond_distance_DH
_geom_hbond_distance_HA
_geom_hbond_distance_DA
_geom_hbond_angle_DHA
_geom_hbond_site_symmetry_A
O3 H3 O1 0.99 1.61 2.546(3) 157.1 .
O13 H13 O12 1.00 1.65 2.572(3) 151.3 .
N22 H22A N33 0.86 2.24 3.086(3) 169.8 1_655
N22 H22B O2 0.97 2.32 3.185(3) 147.6 .
N32 H32A N23 0.90 2.09 2.989(3) 176.3 1_455
N32 H32B O13 0.93 2.28 3.106(3) 146.5 3_656
N32 H32B O12 0.93 2.46 3.208(3) 136.5 .
